data_4073107
loop_
_publ_author_name
'Elhamzaoui, Hicham'
'Jousseaume, Bernard'
'Toupance, Thierry'
'Allouchi, Hassan'

_publ_section_title
;
 \a,\w-Bis(trialkynyltin) Compounds with a Linear or Cross-Shaped Spacer
;
_journal_issue 16
_journal_name_full Organometallics
_journal_page_first 3908
_journal_paper_doi 10.1021/om070078p
_journal_volume 26
_journal_year 2007
_chemical_formula_sum 'C54 H78 Sn2'
_chemical_formula_weight 964.64
_chemical_name_systematic
;
 ?
;
_space_group_IT_number 5
_symmetry_cell_setting monoclinic
_symmetry_space_group_name_Hall 'C 2y'
_symmetry_space_group_name_H-M 'C 1 2 1'
_atom_sites_solution_hydrogens geom
_atom_sites_solution_primary direct
_atom_sites_solution_secondary difmap
_audit_creation_method SHELXL-97
_audit_update_record
;
2007-01-15 # Formatted by publCIF
;
_cell_angle_alpha 90.00
_cell_angle_beta 101.74(3)
_cell_angle_gamma 90.00
_cell_formula_units_Z 4
_cell_length_a 14.834(3)
_cell_length_b 17.700(4)
_cell_length_c 18.809(4)
_cell_measurement_temperature 293(2)
_cell_volume 4835.2(19)
_computing_cell_refinement 'DENZO (Otwinowski & Miror, 1997)and COLLECT'
_computing_data_collection 'Kappa-CCD; COLLECT(Nonius, 1998)'
_computing_data_reduction 'DENZO and COLLECT'
_computing_molecular_graphics 'ORTEP-III (Burnett & Johnson,1996)'
_computing_publication_material 'SHELXL-97 (Sheldrick,1997)'
_computing_structure_refinement 'SHELXL-97 (Sheldrick, 1997)'
_computing_structure_solution 'SHELXS-97 (Sheldrick, 1997)'
_diffrn_ambient_temperature 293(2)
_diffrn_measured_fraction_theta_full 0.993
_diffrn_measured_fraction_theta_max 0.993
_diffrn_measurement_device_type 'Nonius Kappa-CCD'
_diffrn_measurement_method 'CCD rotation images, thick slices'
_diffrn_radiation_monochromator graphite
_diffrn_radiation_source 'fine-focus sealed tube'
_diffrn_radiation_type MoK\a
_diffrn_radiation_wavelength 0.71073
_diffrn_reflns_av_R_equivalents 0.0641
_diffrn_reflns_av_sigmaI/netI 0.0704
_diffrn_reflns_limit_h_max 18
_diffrn_reflns_limit_h_min -18
_diffrn_reflns_limit_k_max 22
_diffrn_reflns_limit_k_min -22
_diffrn_reflns_limit_l_max 24
_diffrn_reflns_limit_l_min -24
_diffrn_reflns_number 19371
_diffrn_reflns_theta_full 27.09
_diffrn_reflns_theta_max 27.09
_diffrn_reflns_theta_min 3.32
_exptl_absorpt_coefficient_mu 1.066
_exptl_absorpt_correction_T_max 0.880
_exptl_absorpt_correction_T_min 0.799
_exptl_absorpt_correction_type empirical
_exptl_absorpt_process_details scalepack
_exptl_crystal_colour colourless
_exptl_crystal_density_diffrn 1.325
_exptl_crystal_density_method 'not measured'
_exptl_crystal_description plate
_exptl_crystal_F_000 2008
_exptl_crystal_size_max 0.25
_exptl_crystal_size_mid 0.18
_exptl_crystal_size_min 0.12
_refine_diff_density_max 2.293
_refine_diff_density_min -3.917
_refine_diff_density_rms 0.209
_refine_ls_abs_structure_details 'Flack H D (1983), Acta Cryst. A39, 876-881'
_refine_ls_abs_structure_Flack 0.54(7)
_refine_ls_extinction_coef 0.0036(2)
_refine_ls_extinction_expression Fc^*^=kFc[1+0.001xFc^2^\l^3^/sin(2\q)]^-1/4^
_refine_ls_extinction_method SHELXL
_refine_ls_goodness_of_fit_ref 1.120
_refine_ls_hydrogen_treatment constr
_refine_ls_matrix_type full
_refine_ls_number_parameters 467
_refine_ls_number_reflns 10543
_refine_ls_number_restraints 32
_refine_ls_restrained_S_all 1.122
_refine_ls_R_factor_all 0.0888
_refine_ls_R_factor_gt 0.0814
_refine_ls_shift/su_max 0.299
_refine_ls_shift/su_mean 0.019
_refine_ls_structure_factor_coef Fsqd
_refine_ls_weighting_details 'calc w=1/[\s^2^(Fo^2^)+(0.0000P)^2^+151.7671P] where P=(Fo^2^+2Fc^2^)/3'
_refine_ls_weighting_scheme calc
_refine_ls_wR_factor_gt 0.1892
_refine_ls_wR_factor_ref 0.1944
_reflns_number_gt 9670
_reflns_number_total 10543
_reflns_threshold_expression >2sigma(I)
_cod_data_source_file om070078p-file001.cif
_cod_data_source_block 6cyterphenyl_2
_cod_original_cell_volume 4835.2(18)
_cod_original_sg_symbol_H-M C121
_cod_database_code 4073107

loop_
_symmetry_equiv_pos_as_xyz
'x, y, z'
'-x, y, -z'
'x+1/2, y+1/2, z'
'-x+1/2, y+1/2, -z'

loop_
_atom_site_label
_atom_site_type_symbol
_atom_site_fract_x
_atom_site_fract_y
_atom_site_fract_z
_atom_site_U_iso_or_equiv
_atom_site_adp_type
_atom_site_occupancy
_atom_site_symmetry_multiplicity
_atom_site_calc_flag
_atom_site_refinement_flags
Sn1 Sn 0.76686(3) -0.00042(3) 0.04708(3) 0.01358(17) Uani 1 1 d .
Sn2 Sn 0.73256(9) -0.63475(4) -0.54709(5) 0.0487(3) Uani 1 1 d .
C1 C 0.7664(8) -0.0923(9) -0.0275(7) 0.034(3) Uani 1 1 d .
C2 C 0.6848(7) -0.1275(8) -0.0599(6) 0.020(2) Uiso 1 1 d .
H2 H 0.6312 -0.1154 -0.0439 0.024 Uiso 1 1 calc R
C3 C 0.6801(7) -0.1805(8) -0.1156(7) 0.028(3) Uani 1 1 d .
H3 H 0.6233 -0.2002 -0.1380 0.033 Uiso 1 1 calc R
C4 C 0.7595(8) -0.2041(8) -0.1380(8) 0.035(3) Uani 1 1 d .
C5 C 0.8423(10) -0.1716(11) -0.1053(13) 0.083(8) Uani 1 1 d .
H5 H 0.8966 -0.1871 -0.1184 0.099 Uiso 1 1 calc R
C6 C 0.8447(9) -0.1153(12) -0.0525(12) 0.079(8) Uani 1 1 d .
H6 H 0.9007 -0.0923 -0.0332 0.094 Uiso 1 1 calc R
C7 C 0.7546(8) -0.2616(7) -0.1971(8) 0.031(3) Uani 1 1 d .
C8 C 0.6803(11) -0.2675(8) -0.2502(6) 0.042(4) Uani 1 1 d .
H8 H 0.6368 -0.2291 -0.2558 0.051 Uiso 1 1 calc R
C9 C 0.6639(12) -0.3320(11) -0.3004(10) 0.052(4) Uiso 1 1 d .
H9 H 0.6059 -0.3449 -0.3268 0.063 Uiso 1 1 calc R
C10 C 0.7470(8) -0.3736(7) -0.3046(5) 0.027(3) Uani 1 1 d .
C11 C 0.8234(8) -0.3618(8) -0.2531(8) 0.034(3) Uani 1 1 d .
H11 H 0.8768 -0.3873 -0.2575 0.040 Uiso 1 1 calc R
C12 C 0.8273(7) -0.3145(8) -0.1945(8) 0.035(4) Uani 1 1 d .
H12 H 0.8759 -0.3170 -0.1545 0.042 Uiso 1 1 calc R
C13 C 0.7408(10) -0.4320(8) -0.3627(7) 0.041(4) Uani 1 1 d .
C14 C 0.8179(11) -0.4536(8) -0.3878(7) 0.037(3) Uani 1 1 d .
H14 H 0.8734 -0.4291 -0.3702 0.045 Uiso 1 1 calc R
C15 C 0.8152(10) -0.5106(11) -0.4383(7) 0.044(4) Uani 1 1 d .
H15 H 0.8692 -0.5268 -0.4514 0.052 Uiso 1 1 calc R
C16 C 0.7324(9) -0.5436(8) -0.4692(8) 0.035(3) Uiso 1 1 d .
C17 C 0.6576(10) -0.5172(11) -0.4502(9) 0.076(8) Uani 1 1 d .
H17 H 0.6008 -0.5343 -0.4755 0.091 Uiso 1 1 calc R
C18 C 0.6590(10) -0.4652(12) -0.3944(8) 0.073(7) Uani 1 1 d .
H18 H 0.6051 -0.4531 -0.3788 0.088 Uiso 1 1 calc R
C19 C 0.7935(9) -0.5949(7) -0.6351(6) 0.032(3) Uani 1 1 d D
H19 H 0.7800 -0.6356 -0.6710 0.039 Uiso 1 1 calc R
C20 C 0.7530(10) -0.5312(8) -0.6734(8) 0.048(3) Uiso 1 1 d D
H20A H 0.7550 -0.4900 -0.6391 0.058 Uiso 1 1 calc R
H20B H 0.6887 -0.5425 -0.6926 0.058 Uiso 1 1 calc R
C21 C 0.7963(9) -0.5035(12) -0.7363(8) 0.056(3) Uiso 1 1 d D
H21A H 0.7667 -0.4571 -0.7562 0.067 Uiso 1 1 calc R
H21B H 0.7876 -0.5411 -0.7746 0.067 Uiso 1 1 calc R
C22 C 0.9027(8) -0.4894(7) -0.7069(8) 0.042(3) Uani 1 1 d D
H22A H 0.9321 -0.4735 -0.7460 0.050 Uiso 1 1 calc R
H22B H 0.9120 -0.4505 -0.6697 0.050 Uiso 1 1 calc R
C23 C 0.9430(9) -0.5654(9) -0.6748(9) 0.043(4) Uani 1 1 d D
H23A H 0.9358 -0.6027 -0.7134 0.052 Uiso 1 1 calc R
H23B H 1.0084 -0.5593 -0.6556 0.052 Uiso 1 1 calc R
C24 C 0.8975(9) -0.5943(11) -0.6154(8) 0.050(4) Uani 1 1 d .
H24A H 0.9167 -0.5630 -0.5726 0.060 Uiso 1 1 calc R
H24B H 0.9190 -0.6453 -0.6028 0.060 Uiso 1 1 calc R
C25 C 0.7828(8) -0.7381(7) -0.4981(7) 0.037(3) Uani 1 1 d D
H25 H 0.7976 -0.7725 -0.5349 0.045 Uiso 1 1 calc R
C26 C 0.8716(8) -0.7153(6) -0.4446(8) 0.044(4) Uani 1 1 d D
H26A H 0.8586 -0.6731 -0.4153 0.053 Uiso 1 1 calc R
H26B H 0.9171 -0.6988 -0.4717 0.053 Uiso 1 1 calc R
C27 C 0.9122(11) -0.7822(7) -0.3934(10) 0.060(4) Uani 1 1 d D
H27A H 0.9432 -0.8172 -0.4201 0.072 Uiso 1 1 calc R
H27B H 0.9577 -0.7625 -0.3532 0.072 Uiso 1 1 calc R
C28 C 0.8402(16) -0.8242(10) -0.3638(11) 0.087(8) Uani 1 1 d D
H28A H 0.8678 -0.8703 -0.3414 0.105 Uiso 1 1 calc R
H28B H 0.8234 -0.7937 -0.3256 0.105 Uiso 1 1 calc R
C29 C 0.7564(15) -0.8445(8) -0.4142(8) 0.067(5) Uani 1 1 d D
H29A H 0.7114 -0.8633 -0.3876 0.081 Uiso 1 1 calc R
H29B H 0.7691 -0.8843 -0.4462 0.081 Uiso 1 1 calc R
C30 C 0.7172(10) -0.7747(8) -0.4594(7) 0.042(3) Uani 1 1 d .
H30A H 0.6631 -0.7899 -0.4948 0.051 Uiso 1 1 calc R
H30B H 0.6977 -0.7379 -0.4274 0.051 Uiso 1 1 calc R
C31 C 0.5804(8) -0.6621(7) -0.6020(7) 0.039(3) Uiso 1 1 d D
H31 H 0.5525 -0.6784 -0.5616 0.047 Uiso 1 1 calc R
C32 C 0.5805(9) -0.7339(7) -0.6480(6) 0.039(3) Uani 1 1 d D
H32A H 0.6203 -0.7717 -0.6205 0.047 Uiso 1 1 calc R
H32B H 0.6034 -0.7223 -0.6915 0.047 Uiso 1 1 calc R
C33 C 0.4736(9) -0.7668(8) -0.6704(10) 0.055(5) Uani 1 1 d D
H33A H 0.4715 -0.8119 -0.6999 0.066 Uiso 1 1 calc R
H33B H 0.4501 -0.7789 -0.6273 0.066 Uiso 1 1 calc R
C34 C 0.4169(13) -0.7031(10) -0.7135(12) 0.078(6) Uani 1 1 d D
H34A H 0.3532 -0.7188 -0.7287 0.094 Uiso 1 1 calc R
H34B H 0.4409 -0.6914 -0.7565 0.094 Uiso 1 1 calc R
C35 C 0.4233(9) -0.6318(8) -0.6633(8) 0.050(3) Uani 1 1 d D
H35A H 0.3869 -0.5914 -0.6899 0.060 Uiso 1 1 calc R
H35B H 0.3968 -0.6439 -0.6216 0.060 Uiso 1 1 calc R
C36 C 0.5194(11) -0.6043(8) -0.6372(9) 0.053(4) Uani 1 1 d D
H36A H 0.5427 -0.5849 -0.6782 0.064 Uiso 1 1 calc R
H36B H 0.5187 -0.5629 -0.6035 0.064 Uiso 1 1 calc R
C37 C 0.7033(8) -0.0407(8) 0.1340(8) 0.038(3) Uani 1 1 d D
H37 H 0.7284 -0.0149 0.1799 0.046 Uiso 1 1 calc R
C38 C 0.5977(9) -0.0348(10) 0.1146(7) 0.046(4) Uani 1 1 d D
H38A H 0.5742 -0.0620 0.0699 0.055 Uiso 1 1 calc R
H38B H 0.5794 0.0177 0.1075 0.055 Uiso 1 1 calc R
C39 C 0.5575(12) -0.0689(9) 0.1771(9) 0.051(4) Uani 1 1 d D
H39A H 0.5901 -0.0486 0.2231 0.062 Uiso 1 1 calc R
H39B H 0.4932 -0.0548 0.1711 0.062 Uiso 1 1 calc R
C40 C 0.5652(12) -0.1496(11) 0.1783(10) 0.071(6) Uani 1 1 d D
H40A H 0.5392 -0.1713 0.1313 0.085 Uiso 1 1 calc R
H40B H 0.5351 -0.1716 0.2147 0.085 Uiso 1 1 calc R
C41 C 0.6700(12) -0.1609(8) 0.1981(8) 0.055(5) Uani 1 1 d D
H41A H 0.6830 -0.2144 0.2046 0.066 Uiso 1 1 calc R
H41B H 0.6937 -0.1360 0.2441 0.066 Uiso 1 1 calc R
C42 C 0.7212(11) -0.1300(7) 0.1408(7) 0.044(3) Uani 1 1 d D
H42A H 0.6986 -0.1542 0.0943 0.053 Uiso 1 1 calc R
H42B H 0.7867 -0.1400 0.1554 0.053 Uiso 1 1 calc R
C43 C 0.6754(9) 0.0791(8) -0.0187(7) 0.039(3) Uiso 1 1 d D
H43 H 0.6192 0.0487 -0.0310 0.047 Uiso 1 1 calc R
C44 C 0.6424(9) 0.1423(6) 0.0174(7) 0.038(3) Uani 1 1 d D
H44A H 0.6943 0.1745 0.0374 0.045 Uiso 1 1 calc R
H44B H 0.6173 0.1233 0.0577 0.045 Uiso 1 1 calc R
C45 C 0.5690(11) 0.1901(8) -0.0313(8) 0.050(3) Uani 1 1 d .
H45A H 0.5563 0.2348 -0.0050 0.060 Uiso 1 1 calc R
H45B H 0.5125 0.1613 -0.0444 0.060 Uiso 1 1 calc R
C46 C 0.6016(12) 0.2141(9) -0.1007(8) 0.054(4) Uani 1 1 d D
H46A H 0.5529 0.2428 -0.1313 0.065 Uiso 1 1 calc R
H46B H 0.6544 0.2473 -0.0872 0.065 Uiso 1 1 calc R
C47 C 0.6271(11) 0.1502(12) -0.1431(7) 0.071(7) Uani 1 1 d D
H47A H 0.6570 0.1693 -0.1808 0.086 Uiso 1 1 calc R
H47B H 0.5719 0.1234 -0.1663 0.086 Uiso 1 1 calc R
C48 C 0.6932(11) 0.0947(9) -0.0934(7) 0.047(3) Uani 1 1 d D
H48A H 0.6917 0.0469 -0.1187 0.056 Uiso 1 1 calc R
H48B H 0.7553 0.1145 -0.0878 0.056 Uiso 1 1 calc R
C49 C 0.9059(6) 0.0424(5) 0.0803(5) 0.0167(17) Uiso 1 1 d D
H49 H 0.9398 0.0243 0.0441 0.020 Uiso 1 1 calc R
C50 C 0.8995(10) 0.1322(7) 0.0712(8) 0.050(3) Uani 1 1 d D
H50A H 0.8705 0.1451 0.0217 0.060 Uiso 1 1 calc R
H50B H 0.8625 0.1531 0.1034 0.060 Uiso 1 1 calc R
C51 C 0.9959(10) 0.1650(8) 0.0894(10) 0.054(4) Uani 1 1 d .
H51A H 0.9935 0.2197 0.0875 0.065 Uiso 1 1 calc R
H51B H 1.0319 0.1473 0.0551 0.065 Uiso 1 1 calc R
C53 C 1.0530(9) 0.0523(10) 0.1752(11) 0.066(5) Uani 1 1 d D
H53A H 1.0959 0.0342 0.1465 0.080 Uiso 1 1 calc R
H53B H 1.0756 0.0385 0.2256 0.080 Uiso 1 1 calc R
C52 C 1.0394(18) 0.1379(12) 0.1671(11) 0.101(9) Uani 1 1 d D
H52A H 1.0987 0.1623 0.1822 0.121 Uiso 1 1 calc R
H52B H 1.0005 0.1544 0.1998 0.121 Uiso 1 1 calc R
C54 C 0.9566(8) 0.0206(8) 0.1471(6) 0.044(3) Uani 1 1 d D
H54A H 0.9621 -0.0340 0.1462 0.053 Uiso 1 1 calc R
H54B H 0.9201 0.0324 0.1830 0.053 Uiso 1 1 calc R

loop_
_atom_site_aniso_label
_atom_site_aniso_U_11
_atom_site_aniso_U_22
_atom_site_aniso_U_33
_atom_site_aniso_U_23
_atom_site_aniso_U_13
_atom_site_aniso_U_12
Sn1 0.0077(2) 0.0166(3) 0.0148(3) -0.0023(4) -0.00171(17) -0.0006(3)
Sn2 0.0904(8) 0.0244(5) 0.0395(6) 0.0021(5) 0.0326(5) 0.0113(5)
C1 0.018(5) 0.045(7) 0.040(6) -0.032(6) 0.011(4) -0.008(4)
C3 0.013(5) 0.040(7) 0.035(6) -0.014(6) 0.014(5) -0.014(5)
C4 0.022(5) 0.037(7) 0.055(8) -0.027(6) 0.029(5) -0.015(5)
C5 0.033(7) 0.079(12) 0.156(19) -0.094(13) 0.065(10) -0.046(8)
C6 0.022(6) 0.106(16) 0.121(16) -0.090(14) 0.046(8) -0.042(8)
C7 0.026(5) 0.018(6) 0.059(8) -0.008(6) 0.032(5) -0.014(4)
C8 0.077(10) 0.034(7) 0.012(5) 0.005(5) -0.002(5) 0.040(7)
C10 0.044(6) 0.025(6) 0.008(4) 0.004(4) -0.004(4) 0.021(5)
C11 0.030(6) 0.030(6) 0.043(7) -0.017(6) 0.012(5) 0.000(5)
C12 0.005(4) 0.047(7) 0.052(8) -0.042(6) 0.004(4) -0.005(4)
C13 0.057(8) 0.038(8) 0.019(6) -0.002(5) -0.014(6) 0.026(6)
C14 0.058(8) 0.024(7) 0.026(6) 0.001(5) -0.001(6) 0.019(6)
C15 0.059(7) 0.040(9) 0.032(6) -0.009(6) 0.009(5) 0.014(7)
C17 0.050(8) 0.100(16) 0.056(9) -0.058(10) -0.041(7) 0.065(10)
C18 0.040(7) 0.117(16) 0.043(8) -0.052(9) -0.040(6) 0.054(9)
C19 0.059(8) 0.025(6) 0.008(5) 0.007(4) -0.005(5) -0.029(6)
C22 0.039(6) 0.018(6) 0.080(9) -0.013(6) 0.039(6) -0.011(5)
C23 0.025(6) 0.059(10) 0.045(8) 0.020(7) 0.009(6) 0.020(6)
C24 0.035(7) 0.073(11) 0.040(8) 0.026(7) 0.005(6) 0.040(7)
C25 0.034(6) 0.025(5) 0.042(7) -0.006(5) -0.019(5) -0.005(4)
C26 0.032(6) 0.026(6) 0.087(10) -0.032(6) 0.042(7) -0.026(5)
C27 0.065(10) 0.023(6) 0.086(12) 0.010(7) -0.002(9) 0.016(6)
C28 0.15(2) 0.039(9) 0.069(13) 0.027(9) 0.015(14) 0.015(11)
C29 0.136(18) 0.035(7) 0.031(7) -0.013(6) 0.016(9) -0.002(9)
C30 0.055(8) 0.046(7) 0.026(6) 0.009(5) 0.009(6) 0.004(6)
C32 0.050(7) 0.042(7) 0.020(5) -0.011(5) -0.009(5) 0.017(6)
C33 0.031(6) 0.039(8) 0.081(11) -0.048(8) -0.024(7) 0.004(6)
C34 0.067(11) 0.062(11) 0.086(14) -0.029(10) -0.029(10) -0.011(9)
C35 0.038(7) 0.050(8) 0.060(9) -0.008(7) 0.002(6) 0.008(6)
C36 0.059(9) 0.028(6) 0.070(10) -0.007(6) 0.007(8) 0.007(6)
C37 0.023(5) 0.045(8) 0.051(8) 0.003(7) 0.018(5) 0.021(5)
C38 0.041(7) 0.064(9) 0.037(7) -0.022(7) 0.019(6) -0.037(7)
C39 0.066(10) 0.054(10) 0.045(9) -0.018(7) 0.037(7) -0.033(8)
C40 0.062(10) 0.087(14) 0.052(9) -0.020(9) -0.014(8) -0.024(10)
C41 0.090(13) 0.034(7) 0.036(8) 0.020(6) -0.001(8) 0.005(8)
C42 0.066(9) 0.024(6) 0.043(7) -0.004(5) 0.015(6) -0.007(6)
C44 0.058(8) 0.018(5) 0.035(6) -0.002(4) 0.006(5) 0.003(5)
C45 0.062(9) 0.035(7) 0.055(9) 0.002(6) 0.015(7) 0.011(6)
C46 0.062(9) 0.052(9) 0.054(9) 0.005(7) 0.029(8) 0.024(7)
C47 0.040(8) 0.16(2) 0.017(6) -0.005(9) 0.007(5) 0.052(11)
C48 0.058(9) 0.054(8) 0.028(6) 0.010(6) 0.007(6) 0.020(7)
C50 0.051(8) 0.035(7) 0.068(9) -0.006(7) 0.020(7) -0.008(6)
C51 0.047(8) 0.035(7) 0.077(11) -0.010(7) 0.004(8) 0.002(6)
C53 0.021(6) 0.071(11) 0.110(15) 0.024(11) 0.021(8) -0.008(7)
C52 0.17(2) 0.069(14) 0.056(11) 0.022(11) -0.004(13) 0.039(16)
C54 0.026(5) 0.061(9) 0.033(6) -0.001(5) -0.023(4) -0.009(5)

loop_
_atom_type_symbol
_atom_type_description
_atom_type_scat_dispersion_real
_atom_type_scat_dispersion_imag
_atom_type_scat_source
C C 0.0030 0.0020 'International Tables Vol C Tables 4.2.6.8 and 6.1.1.4'
H H 0.0000 0.0000 'International Tables Vol C Tables 4.2.6.8 and 6.1.1.4'
Sn Sn -0.6540 1.4250 'International Tables Vol C Tables 4.2.6.8 and 6.1.1.4'

loop_
_geom_angle_atom_site_label_1
_geom_angle_atom_site_label_2
_geom_angle_atom_site_label_3
_geom_angle
C1 Sn1 C43 101.6(5)
C1 Sn1 C49 109.3(4)
C43 Sn1 C49 112.7(5)
C1 Sn1 C37 107.5(6)
C43 Sn1 C37 109.1(5)
C49 Sn1 C37 115.6(5)
C25 Sn2 C19 116.8(6)
C25 Sn2 C16 113.3(5)
C19 Sn2 C16 109.4(5)
C25 Sn2 C31 103.7(5)
C19 Sn2 C31 104.3(5)
C16 Sn2 C31 108.5(5)
C2 C1 C6 115.6(11)
C2 C1 Sn1 120.9(9)
C6 C1 Sn1 123.1(9)
C1 C2 C3 122.4(10)
C4 C3 C2 120.8(10)
C5 C4 C3 118.0(12)
C5 C4 C7 121.2(10)
C3 C4 C7 120.8(10)
C4 C5 C6 120.2(12)
C1 C6 C5 122.7(11)
C8 C7 C12 118.6(12)
C8 C7 C4 121.3(12)
C12 C7 C4 120.0(12)
C7 C8 C9 123.2(12)
C10 C9 C8 113.4(14)
C11 C10 C9 118.7(12)
C11 C10 C13 123.4(11)
C9 C10 C13 117.7(12)
C10 C11 C12 124.2(12)
C11 C12 C7 117.7(12)
C18 C13 C14 117.1(13)
C18 C13 C10 122.1(14)
C14 C13 C10 120.8(13)
C13 C14 C15 121.9(15)
C16 C15 C14 119.9(14)
C17 C16 C15 117.6(15)
C17 C16 Sn2 124.1(11)
C15 C16 Sn2 118.3(11)
C16 C17 C18 123.6(14)
C13 C18 C17 119.1(15)
C20 C19 C24 115.3(12)
C20 C19 Sn2 116.9(11)
C24 C19 Sn2 112.3(8)
C19 C20 C21 116.7(13)
C20 C21 C22 108.9(11)
C23 C22 C21 106.1(11)
C24 C23 C22 112.8(11)
C23 C24 C19 114.2(11)
C30 C25 C26 110.8(11)
C30 C25 Sn2 112.6(9)
C26 C25 Sn2 103.7(8)
C25 C26 C27 112.0(10)
C28 C27 C26 112.9(12)
C29 C28 C27 117.5(16)
C28 C29 C30 109.9(13)
C25 C30 C29 114.2(13)
C36 C31 C32 113.7(11)
C36 C31 Sn2 121.2(10)
C32 C31 Sn2 108.0(8)
C31 C32 C33 108.8(10)
C34 C33 C32 105.6(13)
C33 C34 C35 108.3(13)
C36 C35 C34 113.4(13)
C31 C36 C35 113.0(12)
C38 C37 C42 103.3(13)
C38 C37 Sn1 112.2(9)
C42 C37 Sn1 107.0(8)
C37 C38 C39 109.0(14)
C40 C39 C38 111.1(15)
C39 C40 C41 101.9(14)
C40 C41 C42 113.8(13)
C41 C42 C37 107.9(11)
C44 C43 C48 115.9(12)
C44 C43 Sn1 117.9(9)
C48 C43 Sn1 116.4(9)
C43 C44 C45 114.5(11)
C44 C45 C46 110.6(12)
C47 C46 C45 113.9(13)
C46 C47 C48 111.0(11)
C43 C48 C47 117.8(11)
C54 C49 C50 112.6(10)
C54 C49 Sn1 118.3(7)
C50 C49 Sn1 106.6(7)
C51 C50 C49 108.9(11)
C50 C51 C52 106.7(15)
C54 C53 C52 103.5(14)
C53 C52 C51 115.0(17)
C49 C54 C53 120.7(12)

loop_
_geom_bond_atom_site_label_1
_geom_bond_atom_site_label_2
_geom_bond_distance
Sn1 C1 2.147(12)
Sn1 C43 2.161(13)
Sn1 C49 2.166(9)
Sn1 C37 2.169(14)
Sn2 C25 2.114(12)
Sn2 C19 2.160(11)
Sn2 C16 2.181(15)
Sn2 C31 2.334(12)
C1 C2 1.387(15)
C1 C6 1.399(16)
C2 C3 1.397(17)
C3 C4 1.394(15)
C4 C5 1.382(17)
C4 C7 1.497(18)
C5 C6 1.40(2)
C7 C8 1.333(19)
C7 C12 1.422(17)
C8 C9 1.47(2)
C9 C10 1.45(2)
C10 C11 1.349(17)
C10 C13 1.492(18)
C11 C12 1.377(17)
C13 C18 1.37(2)
C13 C14 1.38(2)
C14 C15 1.38(2)
C15 C16 1.38(2)
C16 C17 1.32(2)
C17 C18 1.394(19)
C19 C20 1.405(17)
C19 C24 1.511(19)
C20 C21 1.537(18)
C21 C22 1.583(17)
C22 C23 1.545(17)
C23 C24 1.51(2)
C25 C30 1.478(19)
C25 C26 1.541(15)
C26 C27 1.568(18)
C27 C28 1.50(2)
C28 C29 1.45(2)
C29 C30 1.55(2)
C31 C36 1.435(17)
C31 C32 1.538(16)
C32 C33 1.660(17)
C33 C34 1.53(2)
C34 C35 1.57(2)
C35 C36 1.49(2)
C37 C38 1.538(16)
C37 C42 1.602(17)
C38 C39 1.545(18)
C39 C40 1.43(2)
C40 C41 1.54(2)
C41 C42 1.541(18)
C43 C44 1.445(16)
C43 C48 1.507(18)
C44 C45 1.529(19)
C45 C46 1.54(2)
C46 C47 1.477(19)
C47 C48 1.558(17)
C49 C54 1.382(13)
C49 C50 1.599(15)
C50 C51 1.52(2)
C51 C52 1.55(2)
C53 C54 1.528(16)
C53 C52 1.53(3)
